data_2019082
loop_
_publ_author_name
'Zhong, Zhi-Guo'
'Feng, Yu-Quan'
'Zhang, Ping'

_publ_section_title
;
 <i>catena</i>-Poly[bis(\m-2,2'-bipyridin-6-olato)-\k^3^<i>N</i>,<i>N</i>':<i>O</i>;<i>O</i>:<i>N</i>,<i>N</i>'-dicopper(I,II)
 [[tetrafluoridoniobium(V)]-\m-oxido]]
;
_journal_coeditor_code KU3104
_journal_issue 8
_journal_name_full 'Acta Crystallographica Section C'
_journal_page_first 833
_journal_page_last 836
_journal_paper_doi 10.1107/S0108270113018064
_journal_volume 69
_journal_year 2013
_chemical_formula_iupac '[Cu (C10 H7 N2 O1)] [Nb F4 O]'
_chemical_formula_moiety 'C20 H14 Cu2 N4 O2 +, F4 Nb O -'
_chemical_formula_sum 'C20 H14 Cu2 F4 N4 Nb O3'
_chemical_formula_weight 654.34
_chemical_name_systematic
;<i>catena</i>-Poly[bis(\m-2,2'-bipyridin-6-olato)-\k^3^<i>N</i>,<i>N</i>':<i>O</i>;<i>O</i>:<i>N</i>,<i>N</i>'-dicopper(I,II)
[[tetrafluoridoniobium(V)]-\m-oxido]]
;
_space_group_IT_number 15
_symmetry_cell_setting monoclinic
_symmetry_space_group_name_Hall '-C 2yc'
_symmetry_space_group_name_H-M 'C 1 2/c 1'
_atom_sites_solution_hydrogens geom
_atom_sites_solution_primary direct
_atom_sites_solution_secondary difmap
_audit_creation_method SHELXL97
_cell_angle_alpha 90.00
_cell_angle_beta 100.1880(10)
_cell_angle_gamma 90.00
_cell_formula_units_Z 4
_cell_length_a 18.2718(12)
_cell_length_b 3.9347(3)
_cell_length_c 29.0066(19)
_cell_measurement_reflns_used 4143
_cell_measurement_temperature 296(2)
_cell_measurement_theta_max 28.29
_cell_measurement_theta_min 2.27
_cell_volume 2052.5(2)
_computing_cell_refinement 'SAINT (Bruker, 2008)'
_computing_data_collection 'SMART (Bruker, 2008)'
_computing_data_reduction 'SAINT (Bruker, 2008)'
_computing_molecular_graphics 'SHELXTL (Sheldrick, 2008)'
_computing_publication_material 'SHELXTL (Sheldrick, 2008)'
_computing_structure_refinement 'SHELXL97 (Sheldrick, 2008)'
_computing_structure_solution 'SHELXS97 (Sheldrick, 2008)'
_diffrn_ambient_temperature 296(2)
_diffrn_measured_fraction_theta_full 0.999
_diffrn_measured_fraction_theta_max 0.999
_diffrn_measurement_device_type 'Bruker APEXII CCD area-detector'
_diffrn_measurement_method '\f and \w scans'
_diffrn_radiation_monochromator graphite
_diffrn_radiation_source 'fine-focus sealed tube'
_diffrn_radiation_type MoK\a
_diffrn_radiation_wavelength 0.71073
_diffrn_reflns_av_R_equivalents 0.0201
_diffrn_reflns_av_sigmaI/netI 0.0233
_diffrn_reflns_limit_h_max 19
_diffrn_reflns_limit_h_min -21
_diffrn_reflns_limit_k_max 3
_diffrn_reflns_limit_k_min -4
_diffrn_reflns_limit_l_max 34
_diffrn_reflns_limit_l_min -29
_diffrn_reflns_number 4803
_diffrn_reflns_theta_full 24.98
_diffrn_reflns_theta_max 24.98
_diffrn_reflns_theta_min 2.26
_exptl_absorpt_coefficient_mu 2.672
_exptl_absorpt_correction_T_max 0.6448
_exptl_absorpt_correction_T_min 0.5547
_exptl_absorpt_correction_type multi-scan
_exptl_absorpt_process_details '(SADABS; Bruker, 2008)'
_exptl_crystal_colour dark-red
_exptl_crystal_density_diffrn 2.118
_exptl_crystal_density_method 'not measured'
_exptl_crystal_description block
_exptl_crystal_F_000 1284
_exptl_crystal_size_max 0.25
_exptl_crystal_size_mid 0.22
_exptl_crystal_size_min 0.18
_refine_diff_density_max 0.312
_refine_diff_density_min -0.457
_refine_ls_extinction_coef 0.00189(14)
_refine_ls_extinction_expression Fc^*^=kFc[1+0.001xFc^2^\l^3^/sin(2\q)]^-1/4^
_refine_ls_extinction_method 'SHELXL97 (Sheldrick, 2008)'
_refine_ls_goodness_of_fit_ref 1.067
_refine_ls_hydrogen_treatment constr
_refine_ls_matrix_type full
_refine_ls_number_parameters 165
_refine_ls_number_reflns 1803
_refine_ls_number_restraints 0
_refine_ls_restrained_S_all 1.067
_refine_ls_R_factor_all 0.0217
_refine_ls_R_factor_gt 0.0206
_refine_ls_shift/su_max 0.001
_refine_ls_shift/su_mean 0.000
_refine_ls_structure_factor_coef Fsqd
_refine_ls_weighting_details 'calc w = 1/[\s^2^(Fo^2^)+(0.0285P)^2^+3.5708P] where P=(Fo^2^+2Fc^2^)/3'
_refine_ls_weighting_scheme calc
_refine_ls_wR_factor_gt 0.0572
_refine_ls_wR_factor_ref 0.0579
_reflns_number_gt 1744
_reflns_number_total 1803
_reflns_threshold_expression I>2\s(I)
_cod_data_source_file ku3104.cif
_cod_data_source_block I
_cod_original_sg_symbol_Hall -C2yc
_cod_original_sg_symbol_H-M 'C 2/c'
_cod_database_code 2019082
_cod_database_fobs_code 2019082

loop_
_symmetry_equiv_pos_as_xyz
'x, y, z'
'-x, y, -z+1/2'
'x+1/2, y+1/2, z'
'-x+1/2, y+1/2, -z+1/2'
'-x, -y, -z'
'x, -y, z-1/2'
'-x+1/2, -y+1/2, -z'
'x+1/2, -y+1/2, z-1/2'

loop_
_atom_site_type_symbol
_atom_site_label
_atom_site_fract_x
_atom_site_fract_y
_atom_site_fract_z
_atom_site_U_iso_or_equiv
_atom_site_adp_type
_atom_site_calc_flag
_atom_site_refinement_flags
_atom_site_occupancy
_atom_site_symmetry_multiplicity
Cu Cu1' 0.22824(17) 1.2301(9) 0.53642(14) 0.0252(11) Uani d P 0.50 1
Cu Cu1 0.2283(2) 1.2231(11) 0.53647(16) 0.0444(16) Uani d P 0.50 1
Nb Nb1 0.5000 0.17503(7) 0.7500 0.02394(13) Uani d S 1 2
C C1 0.36714(13) 0.9089(7) 0.53007(8) 0.0348(6) Uani d . 1 1
C C2 0.43305(15) 0.7326(7) 0.54958(10) 0.0411(6) Uani d . 1 1
H H2 0.4691 0.6880 0.5315 0.049 Uiso calc R 1 1
C C3 0.44304(15) 0.6294(7) 0.59498(10) 0.0413(6) Uani d . 1 1
H H3 0.4859 0.5105 0.6076 0.050 Uiso calc R 1 1
C C4 0.38995(15) 0.6991(7) 0.62298(10) 0.0373(6) Uani d . 1 1
H H4 0.3971 0.6302 0.6541 0.045 Uiso calc R 1 1
C C5 0.32704(13) 0.8721(6) 0.60317(8) 0.0308(5) Uani d . 1 1
C C6 0.26597(13) 0.9676(6) 0.62803(8) 0.0310(5) Uani d . 1 1
C C7 0.26389(15) 0.8821(7) 0.67426(9) 0.0391(6) Uani d . 1 1
H H7 0.3027 0.7612 0.6920 0.047 Uiso calc R 1 1
C C8 0.20307(16) 0.9801(8) 0.69326(9) 0.0444(7) Uani d . 1 1
H H8 0.2002 0.9223 0.7240 0.053 Uiso calc R 1 1
C C9 0.14667(16) 1.1629(7) 0.66682(10) 0.0436(7) Uani d . 1 1
H H9 0.1058 1.2318 0.6795 0.052 Uiso calc R 1 1
C C10 0.15164(15) 1.2424(7) 0.62124(10) 0.0397(6) Uani d . 1 1
H H10 0.1136 1.3665 0.6032 0.048 Uiso calc R 1 1
F F1 0.51425(10) 0.2299(4) 0.68656(5) 0.0438(4) Uani d . 1 1
F F2 0.39560(9) 0.2446(5) 0.72939(6) 0.0516(5) Uani d . 1 1
O O2 0.5000 -0.2695(6) 0.7500 0.0539(8) Uani d S 1 2
N N1 0.31612(11) 0.9730(5) 0.55723(6) 0.0312(5) Uani d . 1 1
N N2 0.21043(12) 1.1443(6) 0.60217(7) 0.0331(5) Uani d . 1 1
O O1 0.14525(10) 1.4915(6) 0.51323(6) 0.0460(5) Uani d . 1 1

loop_
_atom_site_aniso_label
_atom_site_aniso_U_11
_atom_site_aniso_U_22
_atom_site_aniso_U_33
_atom_site_aniso_U_12
_atom_site_aniso_U_13
_atom_site_aniso_U_23
Cu1' 0.0199(17) 0.0338(16) 0.021(2) 0.0082(12) 0.0007(13) 0.0010(13)
Cu1 0.045(3) 0.063(3) 0.025(3) 0.0097(18) 0.0095(18) 0.0014(17)
Nb1 0.03008(19) 0.01473(17) 0.02723(18) 0.000 0.00566(12) 0.000
C1 0.0333(13) 0.0404(14) 0.0305(13) 0.0051(11) 0.0051(10) -0.0019(11)
C2 0.0331(14) 0.0477(16) 0.0425(16) 0.0093(11) 0.0068(12) 0.0008(12)
C3 0.0340(14) 0.0412(15) 0.0459(15) 0.0070(12) -0.0009(11) 0.0047(13)
C4 0.0376(14) 0.0402(15) 0.0315(13) -0.0014(11) -0.0006(10) 0.0080(11)
C5 0.0323(12) 0.0294(12) 0.0290(12) -0.0057(10) 0.0011(9) -0.0002(10)
C6 0.0341(13) 0.0326(13) 0.0261(12) -0.0095(10) 0.0043(10) -0.0024(10)
C7 0.0460(15) 0.0385(14) 0.0317(13) -0.0128(12) 0.0036(11) 0.0010(11)
C8 0.0579(17) 0.0490(17) 0.0298(13) -0.0174(14) 0.0170(12) -0.0041(12)
C9 0.0488(16) 0.0435(16) 0.0448(15) -0.0144(13) 0.0252(13) -0.0104(13)
C10 0.0351(14) 0.0420(15) 0.0435(15) -0.0038(11) 0.0111(12) -0.0062(12)
F1 0.0567(10) 0.0464(9) 0.0302(8) 0.0028(7) 0.0129(7) 0.0028(6)
F2 0.0295(8) 0.0691(12) 0.0539(10) 0.0000(7) 0.0012(7) -0.0072(8)
O2 0.089(2) 0.0160(12) 0.0587(19) 0.000 0.0174(17) 0.000
N1 0.0301(10) 0.0377(12) 0.0249(10) 0.0026(9) 0.0029(8) -0.0003(9)
N2 0.0328(11) 0.0383(12) 0.0286(10) -0.0020(9) 0.0066(8) -0.0029(9)
O1 0.0418(10) 0.0704(14) 0.0267(9) 0.0222(10) 0.0086(7) 0.0059(9)

loop_
_atom_type_symbol
_atom_type_description
_atom_type_scat_dispersion_real
_atom_type_scat_dispersion_imag
_atom_type_scat_source
C C 0.0033 0.0016 'International Tables Vol C Tables 4.2.6.8 and 6.1.1.4'
H H 0.0000 0.0000 'International Tables Vol C Tables 4.2.6.8 and 6.1.1.4'
N N 0.0061 0.0033 'International Tables Vol C Tables 4.2.6.8 and 6.1.1.4'
O O 0.0106 0.0060 'International Tables Vol C Tables 4.2.6.8 and 6.1.1.4'
F F 0.0171 0.0103 'International Tables Vol C Tables 4.2.6.8 and 6.1.1.4'
Cu Cu 0.3201 1.2651 'International Tables Vol C Tables 4.2.6.8 and 6.1.1.4'
Nb Nb -2.0727 0.6215 'International Tables Vol C Tables 4.2.6.8 and 6.1.1.4'

loop_
_geom_angle_atom_site_label_1
_geom_angle_atom_site_label_2
_geom_angle_atom_site_label_3
_geom_angle_site_symmetry_1
_geom_angle_site_symmetry_3
_geom_angle
O1 Cu1' N1 . . 176.5(3)
O1 Cu1' N2 . . 100.20(19)
N1 Cu1' N2 . . 83.08(16)
O1 Cu1' Cu1' . 7_576 91.2(2)
N1 Cu1' Cu1' . 7_576 85.49(19)
N2 Cu1' Cu1' . 7_576 168.6(2)
O1 Cu1' Cu1 . 7_576 90.83(14)
N1 Cu1' Cu1 . 7_576 85.87(14)
N2 Cu1' Cu1 . 7_576 168.92(9)
Cu1' Cu1' Cu1 7_576 7_576 0.65(19)
O1 Cu1 N1 . . 175.7(3)
O1 Cu1 N2 . . 99.8(2)
N1 Cu1 N2 . . 83.62(19)
O1 Cu1 Cu1' . 7_576 90.74(16)
N1 Cu1 Cu1' . 7_576 85.76(16)
N2 Cu1 Cu1' . 7_576 169.30(15)
O1 Cu1 Cu1 . 7_576 90.3(3)
N1 Cu1 Cu1 . 7_576 86.1(2)
N2 Cu1 Cu1 . 7_576 169.6(3)
Cu1' Cu1 Cu1 7_576 7_576 0.65(19)
O2 Nb1 F2 . 2_656 98.22(5)
O2 Nb1 F2 . . 98.22(6)
F2 Nb1 F2 2_656 . 163.56(11)
O2 Nb1 F1 . 2_656 96.47(5)
F2 Nb1 F1 2_656 2_656 88.91(8)
F2 Nb1 F1 . 2_656 89.24(8)
O2 Nb1 F1 . . 96.47(5)
F2 Nb1 F1 2_656 . 89.24(8)
F2 Nb1 F1 . . 88.91(8)
F1 Nb1 F1 2_656 . 167.05(10)
O2 Nb1 O2 . 1_565 180.000(2)
F2 Nb1 O2 2_656 1_565 81.78(5)
F2 Nb1 O2 . 1_565 81.78(6)
F1 Nb1 O2 2_656 1_565 83.53(5)
F1 Nb1 O2 . 1_565 83.53(5)
O1 C1 N1 7_576 . 119.3(2)
O1 C1 C2 7_576 . 121.7(2)
N1 C1 C2 . . 119.0(2)
C3 C2 C1 . . 119.5(3)
C3 C2 H2 . . 120.3
C1 C2 H2 . . 120.3
C2 C3 C4 . . 121.1(3)
C2 C3 H3 . . 119.5
C4 C3 H3 . . 119.5
C5 C4 C3 . . 118.1(2)
C5 C4 H4 . . 121.0
C3 C4 H4 . . 121.0
N1 C5 C4 . . 121.2(2)
N1 C5 C6 . . 114.0(2)
C4 C5 C6 . . 124.8(2)
N2 C6 C7 . . 121.1(2)
N2 C6 C5 . . 114.8(2)
C7 C6 C5 . . 124.1(2)
C8 C7 C6 . . 118.6(3)
C8 C7 H7 . . 120.7
C6 C7 H7 . . 120.7
C9 C8 C7 . . 120.1(2)
C9 C8 H8 . . 120.0
C7 C8 H8 . . 120.0
C8 C9 C10 . . 119.0(3)
C8 C9 H9 . . 120.5
C10 C9 H9 . . 120.5
N2 C10 C9 . . 121.4(3)
N2 C10 H10 . . 119.3
C9 C10 H10 . . 119.3
Nb1 O2 Nb1 . 1_545 180.0
C1 N1 C5 . . 121.2(2)
C1 N1 Cu1 . . 123.3(2)
C5 N1 Cu1 . . 115.5(2)
C1 N1 Cu1' . . 123.1(2)
C5 N1 Cu1' . . 115.6(2)
C6 N2 C10 . . 119.8(2)
C6 N2 Cu1 . . 112.0(2)
C10 N2 Cu1 . . 128.2(2)
C6 N2 Cu1' . . 112.44(18)
C10 N2 Cu1' . . 127.8(2)
C1 O1 Cu1' 7_576 . 120.6(2)
C1 O1 Cu1 7_576 . 120.7(2)

loop_
_geom_bond_atom_site_label_1
_geom_bond_atom_site_label_2
_geom_bond_site_symmetry_2
_geom_bond_distance
_geom_bond_publ_flag
Cu1 O1 . 1.874(4) y
Cu1 N1 . 1.888(4) y
Cu1 N2 . 2.014(5) y
Cu1' O1 . 1.857(4) y
Cu1' N1 . 1.903(4) y
Cu1' N2 . 2.019(5) y
Cu1' Cu1' 7_576 2.391(8) ?
Cu1' Cu1 7_576 2.3932(10) ?
Nb1 O2 . 1.749(3) y
Nb1 F2 2_656 1.9151(16) ?
Nb1 F2 . 1.9151(16) y
Nb1 F1 2_656 1.9158(16) ?
Nb1 F1 . 1.9158(16) y
Nb1 O2 1_565 2.185(3) y
C1 O1 7_576 1.297(3) ?
C1 N1 . 1.346(3) ?
C1 C2 . 1.418(4) ?
C2 C3 . 1.359(4) ?
C2 H2 . 0.9300 ?
C3 C4 . 1.398(4) ?
C3 H3 . 0.9300 ?
C4 C5 . 1.372(4) ?
C4 H4 . 0.9300 ?
C5 N1 . 1.371(3) ?
C5 C6 . 1.480(3) ?
C6 N2 . 1.344(3) ?
C6 C7 . 1.390(3) ?
C7 C8 . 1.380(4) ?
C7 H7 . 0.9300 ?
C8 C9 . 1.374(4) ?
C8 H8 . 0.9300 ?
C9 C10 . 1.377(4) ?
C9 H9 . 0.9300 ?
C10 N2 . 1.349(3) ?
C10 H10 . 0.9300 ?
O2 Nb1 1_545 2.185(2) ?
O1 C1 7_576 1.297(3) ?

loop_
_geom_hbond_atom_site_label_D
_geom_hbond_atom_site_label_H
_geom_hbond_atom_site_label_A
_geom_hbond_site_symmetry_A
_geom_hbond_distance_DH
_geom_hbond_distance_HA
_geom_hbond_distance_DA
_geom_hbond_angle_DHA
C3 H3 F1 . 0.93 2.51 3.162(3) 127.2
C8 H8 F2 4_556 0.93 2.49 3.252(3) 138.7
